data_7113962
loop_
_publ_author_name
'Suraj Soman'
'Jennifer C. Manton'
'Jane L. Inglis'
'Yvonne Halpin'
'Brendan Twamley'
'Edwin Otten'
'Wesley R. Browne'
'Luisa De Cola'
'Johannes G. Vos'
'Mary T. Pryce'

_publ_section_title
;
 New synthetic pathways to the preparation of near-blue emitting
 heteroleptic Ir(III)N6 coordinated compounds with microsecond lifetimes
;
_journal_name_full Chem.Commun.
_journal_page_first 6461
_journal_paper_doi 10.1039/C4CC02249A
_journal_volume 50
_journal_year 2014
_chemical_formula_moiety 'C37 H33 Ir N8, 0.2(C14 H16), 2(C F3 O3 S), H2 O'
_chemical_formula_sum 'C41.8 H38.2 F6 Ir N8 O7 S2'
_chemical_formula_weight 1134.92
_space_group_IT_number 2
_symmetry_cell_setting triclinic
_symmetry_Int_Tables_number 2
_symmetry_space_group_name_Hall '-P 1'
_symmetry_space_group_name_H-M 'P -1'
_atom_sites_solution_hydrogens geom
_atom_sites_solution_primary direct
_atom_sites_solution_secondary difmap
_audit_creation_method SHELXL-97
_cell_angle_alpha 76.157(3)
_cell_angle_beta 75.969(3)
_cell_angle_gamma 71.057(3)
_cell_formula_units_Z 2
_cell_length_a 12.0363(11)
_cell_length_b 13.4312(13)
_cell_length_c 15.4313(14)
_cell_measurement_reflns_used 9800
_cell_measurement_temperature 100(2)
_cell_measurement_theta_max 54.308
_cell_measurement_theta_min 5.615
_cell_volume 2253.8(4)
_computing_cell_refinement 'SAINT-Plus (Bruker, 2007)'
_computing_data_collection 'SMART (Bruker, 2007)'
_computing_data_reduction 'SAINT-Plus (Bruker, 2007)'
_computing_molecular_graphics
;
 PLATON (Spek, 2003)
 PLUTO (Meetsma, 2008)
;
_computing_publication_material 'PLATON (Spek, 2003)'
_computing_structure_refinement 'SHELXL-97 (Sheldrick, 2008)'
_computing_structure_solution
;
 DIRDIF-08 (Beurskens et al., 2008)
;
_diffrn_ambient_temperature 100(2)
_diffrn_detector_area_resol_mean 66.06
_diffrn_measured_fraction_theta_full 0.990
_diffrn_measured_fraction_theta_max 0.990
_diffrn_measurement_method '\f and \w scans'
_diffrn_radiation_monochromator graphite
_diffrn_radiation_probe x-ray
_diffrn_radiation_type MoK\a
_diffrn_radiation_wavelength 0.71073
_diffrn_reflns_av_R_equivalents 0.0510
_diffrn_reflns_av_sigmaI/netI 0.0310
_diffrn_reflns_limit_h_max 15
_diffrn_reflns_limit_h_min -15
_diffrn_reflns_limit_k_max 17
_diffrn_reflns_limit_k_min -17
_diffrn_reflns_limit_l_max 19
_diffrn_reflns_limit_l_min -19
_diffrn_reflns_number 63885
_diffrn_reflns_theta_full 27.26
_diffrn_reflns_theta_max 27.26
_diffrn_reflns_theta_min 2.76
_diffrn_source 'fine-focus sealed Siemens tube'
_diffrn_source_type
;Bruker
SMART APEX CCD
diffractometer
;
_exptl_absorpt_coefficient_mu 3.138
_exptl_absorpt_correction_T_max 0.8589
_exptl_absorpt_correction_T_min 0.6337
_exptl_absorpt_correction_type multi-scan
_exptl_absorpt_process_details 'SADABS (Bruker, 2001)'
_exptl_crystal_colour 'pale yellow'
_exptl_crystal_density_diffrn 1.672
_exptl_crystal_density_method 'not measured'
_exptl_crystal_description needle
_exptl_crystal_F_000 1128
_exptl_crystal_size_max 0.16
_exptl_crystal_size_mid 0.09
_exptl_crystal_size_min 0.05
_refine_diff_density_max 5.529
_refine_diff_density_min -1.635
_refine_diff_density_rms 0.155
_refine_ls_extinction_method none
_refine_ls_goodness_of_fit_ref 1.059
_refine_ls_hydrogen_treatment mixed
_refine_ls_matrix_type full
_refine_ls_number_parameters 580
_refine_ls_number_reflns 10001
_refine_ls_number_restraints 12
_refine_ls_restrained_S_all 1.070
_refine_ls_R_factor_all 0.0556
_refine_ls_R_factor_gt 0.0470
_refine_ls_shift/su_max 0.002
_refine_ls_shift/su_mean 0.000
_refine_ls_structure_factor_coef Fsqd
_refine_ls_weighting_details 'calc w=1/[\s^2^(Fo^2^)+(0.0622P)^2^+12.3180P] where P=(Fo^2^+2Fc^2^)/3'
_refine_ls_weighting_scheme calc
_refine_ls_wR_factor_gt 0.1188
_refine_ls_wR_factor_ref 0.1262
_reflns_number_gt 8862
_reflns_number_total 10001
_reflns_threshold_expression I>2\s(I)
_cod_data_source_file c4cc02249a2.cif
_cod_data_source_block eoir
_cod_original_formula_sum 'C41.80 H38.20 F6 Ir N8 O7 S2'
_cod_database_code 7113962

loop_
_symmetry_equiv_pos_as_xyz
'x, y, z'
'-x, -y, -z'

loop_
_atom_site_label
_atom_site_type_symbol
_atom_site_fract_x
_atom_site_fract_y
_atom_site_fract_z
_atom_site_U_iso_or_equiv
_atom_site_adp_type
_atom_site_occupancy
_atom_site_symmetry_multiplicity
_atom_site_calc_flag
_atom_site_refinement_flags
_atom_site_disorder_assembly
_atom_site_disorder_group
Ir1 Ir 0.137442(19) 0.238451(16) 0.853564(14) 0.02832(8) Uani 1 1 d . . .
N1 N 0.0632(4) 0.3726(4) 0.7693(3) 0.0292(9) Uani 1 1 d . . .
S1 S 0.27147(15) 0.58976(13) 0.36436(11) 0.0419(4) Uani 1 1 d . . .
F1 F 0.3458(6) 0.7570(5) 0.3478(5) 0.097(2) Uani 1 1 d . . .
O1 O 0.3114(6) 0.5980(5) 0.2687(4) 0.0669(16) Uani 1 1 d . . .
C2 C -0.0395(5) 0.4453(5) 0.7930(4) 0.0340(12) Uani 1 1 d . . .
H2A H -0.0815 0.4360 0.8537 0.041 Uiso 1 1 calc R . .
F2 F 0.4769(5) 0.6093(6) 0.3764(5) 0.0923(18) Uani 1 1 d . . .
O2 O 0.3027(6) 0.4847(5) 0.4150(5) 0.088(2) Uani 1 1 d . . .
S2 S 0.4591(3) 0.1600(3) 0.1650(2) 0.0888(8) Uani 1 1 d . . .
C3 C -0.0863(6) 0.5336(5) 0.7317(4) 0.0366(12) Uani 1 1 d . . .
H3A H -0.1603 0.5837 0.7497 0.044 Uiso 1 1 calc R . .
F3 F 0.3323(8) 0.6656(9) 0.4797(4) 0.142(4) Uani 1 1 d . . .
O3 O 0.1517(5) 0.6507(5) 0.3890(4) 0.0717(17) Uani 1 1 d . . .
C4 C -0.0230(6) 0.5486(5) 0.6422(4) 0.0347(12) Uani 1 1 d . . .
F4 F 0.3500(6) 0.2598(7) 0.2985(6) 0.118(3) Uani 1 1 d . . .
O4 O 0.4620(11) 0.2697(8) 0.1184(8) 0.137(4) Uani 1 1 d . . .
C5 C -0.0709(7) 0.6458(5) 0.5758(5) 0.0483(16) Uani 1 1 d . . .
H5A H -0.0208 0.6409 0.5158 0.072 Uiso 1 1 calc R . .
H5B H -0.0704 0.7098 0.5955 0.072 Uiso 1 1 calc R . .
H5C H -0.1528 0.6504 0.5728 0.072 Uiso 1 1 calc R . .
F5 F 0.2387(5) 0.2287(5) 0.2248(6) 0.113(3) Uani 1 1 d . . .
O5 O 0.4387(12) 0.0958(13) 0.1291(11) 0.190(5) Uani 1 1 d U . .
C6 C 0.0820(5) 0.4716(5) 0.6193(4) 0.0326(12) Uani 1 1 d . . .
H6A H 0.1263 0.4794 0.5594 0.039 Uiso 1 1 calc R . .
F6 F 0.3338(7) 0.1072(8) 0.3194(7) 0.161(4) Uani 1 1 d . . .
O6 O 0.5656(6) 0.1149(5) 0.1999(7) 0.109(3) Uani 1 1 d . . .
C7 C 0.1230(5) 0.3841(4) 0.6820(4) 0.0306(11) Uani 1 1 d . . .
O7 O 0.3544(8) 0.4934(6) 0.1230(5) 0.091(2) Uani 1 1 d . . .
H7A H 0.3416 0.5248 0.1681 0.137 Uiso 1 1 d . . .
H7B H 0.3868 0.4264 0.1221 0.137 Uiso 1 1 d . . .
C8 C 0.2289(5) 0.2930(4) 0.6627(4) 0.0311(11) Uani 1 1 d . . .
C9 C 0.3059(6) 0.2881(5) 0.5794(4) 0.0366(13) Uani 1 1 d . . .
H9A H 0.2935 0.3471 0.5309 0.044 Uiso 1 1 calc R . .
C10 C 0.4009(6) 0.1972(5) 0.5670(4) 0.0425(14) Uani 1 1 d . . .
C11 C 0.4860(8) 0.1907(7) 0.4772(5) 0.060(2) Uani 1 1 d . . .
H11A H 0.4592 0.2555 0.4334 0.090 Uiso 1 1 calc R . .
H11B H 0.4876 0.1280 0.4544 0.090 Uiso 1 1 calc R . .
H11C H 0.5663 0.1843 0.4856 0.090 Uiso 1 1 calc R . .
C12 C 0.4154(7) 0.1138(5) 0.6393(5) 0.0463(15) Uani 1 1 d . . .
H12A H 0.4787 0.0502 0.6326 0.056 Uiso 1 1 calc R . .
C13 C 0.3382(6) 0.1221(5) 0.7214(4) 0.0408(14) Uani 1 1 d . . .
H13A H 0.3494 0.0639 0.7706 0.049 Uiso 1 1 calc R . .
N14 N 0.2478(4) 0.2106(4) 0.7332(3) 0.0303(9) Uani 1 1 d . . .
N15 N 0.2084(4) 0.0939(4) 0.9305(3) 0.0311(10) Uani 1 1 d . . .
C16 C 0.2872(6) 0.0747(5) 0.9843(4) 0.0374(13) Uani 1 1 d . . .
H16A H 0.3159 0.1313 0.9883 0.045 Uiso 1 1 calc R . .
C17 C 0.3282(6) -0.0256(6) 1.0344(5) 0.0444(15) Uani 1 1 d . . .
H17A H 0.3854 -0.0374 1.0714 0.053 Uiso 1 1 calc R . .
C18 C 0.2863(6) -0.1086(5) 1.0308(4) 0.0440(15) Uani 1 1 d . . .
C19 C 0.3335(8) -0.2198(6) 1.0797(6) 0.059(2) Uani 1 1 d . . .
H19A H 0.3434 -0.2171 1.1402 0.088 Uiso 1 1 calc R . .
H19B H 0.4108 -0.2545 1.0454 0.088 Uiso 1 1 calc R . .
H19C H 0.2771 -0.2608 1.0855 0.088 Uiso 1 1 calc R . .
C20 C 0.2010(6) -0.0864(5) 0.9769(4) 0.0387(13) Uani 1 1 d . . .
H20A H 0.1683 -0.1409 0.9744 0.046 Uiso 1 1 calc R . .
C21 C 0.1635(5) 0.0147(4) 0.9269(4) 0.0325(12) Uani 1 1 d . . .
C22 C 0.0745(5) 0.0440(4) 0.8687(4) 0.0326(12) Uani 1 1 d . . .
C23 C 0.0277(6) -0.0283(5) 0.8492(5) 0.0415(14) Uani 1 1 d . . .
H23A H 0.0528 -0.1018 0.8754 0.050 Uiso 1 1 calc R . .
C24 C -0.0554(7) 0.0055(6) 0.7919(5) 0.0486(16) Uani 1 1 d . . .
C25 C -0.1043(9) -0.0725(7) 0.7685(7) 0.068(2) Uani 1 1 d . . .
H25A H -0.1900 -0.0410 0.7684 0.103 Uiso 1 1 calc R . .
H25B H -0.0915 -0.1383 0.8137 0.103 Uiso 1 1 calc R . .
H25C H -0.0633 -0.0889 0.7083 0.103 Uiso 1 1 calc R . .
C26 C -0.0891(7) 0.1127(5) 0.7576(5) 0.0478(16) Uani 1 1 d . . .
H26A H -0.1473 0.1396 0.7195 0.057 Uiso 1 1 calc R . .
C27 C -0.0399(6) 0.1822(5) 0.7776(4) 0.0397(14) Uani 1 1 d . . .
H27A H -0.0645 0.2559 0.7521 0.048 Uiso 1 1 calc R . .
N28 N 0.0419(4) 0.1486(4) 0.8321(3) 0.0304(10) Uani 1 1 d . . .
N29 N 0.0381(4) 0.2878(4) 0.9706(3) 0.0280(9) Uani 1 1 d . . .
N30 N -0.0661(4) 0.2785(4) 1.0240(3) 0.0298(10) Uani 1 1 d . . .
C31 C -0.0768(5) 0.3313(4) 1.0913(4) 0.0301(11) Uani 1 1 d . . .
N32 N 0.0142(4) 0.3733(4) 1.0834(3) 0.0322(10) Uani 1 1 d . . .
C32 C -0.1771(5) 0.3428(5) 1.1677(4) 0.0344(12) Uani 1 1 d . . .
C33 C -0.2793(6) 0.3125(6) 1.1705(5) 0.0459(16) Uani 1 1 d . . .
H33A H -0.2833 0.2805 1.1232 0.055 Uiso 1 1 calc R . .
C34 C -0.3743(6) 0.3294(7) 1.2423(5) 0.0519(18) Uani 1 1 d . . .
H34A H -0.4433 0.3088 1.2439 0.062 Uiso 1 1 calc R . .
C35 C -0.3691(7) 0.3759(7) 1.3112(5) 0.0546(19) Uani 1 1 d . . .
H35A H -0.4347 0.3875 1.3600 0.065 Uiso 1 1 calc R . .
C36 C -0.2691(7) 0.4055(6) 1.3095(5) 0.0507(17) Uani 1 1 d . . .
H36A H -0.2656 0.4375 1.3571 0.061 Uiso 1 1 calc R . .
C37 C -0.1738(6) 0.3885(6) 1.2385(4) 0.0422(14) Uani 1 1 d . . .
H37A H -0.1048 0.4084 1.2380 0.051 Uiso 1 1 calc R . .
C39 C 0.0832(5) 0.3440(4) 1.0069(4) 0.0295(11) Uani 1 1 d . . .
C40 C 0.1954(5) 0.3641(4) 0.9589(4) 0.0295(11) Uani 1 1 d . . .
C41 C 0.2554(5) 0.4194(5) 0.9866(4) 0.0368(13) Uani 1 1 d . . .
H41A H 0.2240 0.4481 1.0410 0.044 Uiso 1 1 calc R . .
C42 C 0.3628(6) 0.4325(5) 0.9335(5) 0.0408(14) Uani 1 1 d . . .
H42A H 0.4059 0.4697 0.9515 0.049 Uiso 1 1 calc R . .
C43 C 0.4056(5) 0.3909(5) 0.8548(4) 0.0392(13) Uani 1 1 d . . .
H43A H 0.4779 0.4007 0.8172 0.047 Uiso 1 1 calc R . .
C44 C 0.3433(5) 0.3349(5) 0.8306(4) 0.0361(12) Uani 1 1 d . . .
H44A H 0.3744 0.3052 0.7766 0.043 Uiso 1 1 calc R . .
N45 N 0.2389(4) 0.3212(4) 0.8816(3) 0.0309(10) Uani 1 1 d . . .
C45 C 0.3604(8) 0.6583(8) 0.3949(6) 0.064(2) Uani 1 1 d . . .
C46 C 0.3440(9) 0.1897(8) 0.2552(9) 0.083(3) Uani 1 1 d U . .
C47 C 0.0577(17) 1.0425(17) 0.5241(14) 0.100 Uiso 0.40 1 d PG A -1
C48 C -0.0459(18) 1.1154(15) 0.5022(15) 0.100 Uiso 0.40 1 d PG A -1
H48A H -0.0658 1.1869 0.5116 0.120 Uiso 0.40 1 calc PR A -1
C49 C -0.1217(16) 1.0838(17) 0.4661(15) 0.100 Uiso 0.40 1 d PG A -1
H49A H -0.1940 1.1338 0.4514 0.120 Uiso 0.40 1 calc PR A -1
C50 C -0.0927(18) 0.9797(19) 0.4514(15) 0.100 Uiso 0.40 1 d PG A -1
H50A H -0.1440 0.9587 0.4258 0.120 Uiso 0.40 1 calc PR A -1
C51 C 0.0092(19) 0.9086(16) 0.4737(16) 0.100 Uiso 0.40 1 d PG A -1
H51A H 0.0293 0.8369 0.4646 0.120 Uiso 0.40 1 calc PR A -1
C52 C 0.0833(16) 0.9399(16) 0.5093(15) 0.100 Uiso 0.40 1 d PG A -1
H52A H 0.1549 0.8890 0.5244 0.120 Uiso 0.40 1 calc PR A -1
C53 C 0.142(2) 1.076(3) 0.561(2) 0.200 Uiso 0.40 1 d PG A -1
H53A H 0.1085 1.1520 0.5666 0.300 Uiso 0.40 1 calc PR A -1
H53B H 0.2191 1.0666 0.5191 0.300 Uiso 0.40 1 calc PR A -1
H53C H 0.1538 1.0329 0.6204 0.300 Uiso 0.40 1 calc PR A -1

loop_
_atom_site_aniso_label
_atom_site_aniso_U_11
_atom_site_aniso_U_22
_atom_site_aniso_U_33
_atom_site_aniso_U_23
_atom_site_aniso_U_13
_atom_site_aniso_U_12
Ir1 0.03492(13) 0.02150(11) 0.02821(12) 0.00093(7) -0.00674(8) -0.01056(8)
N1 0.037(2) 0.024(2) 0.027(2) -0.0018(17) -0.0034(18) -0.0124(19)
S1 0.0448(8) 0.0415(8) 0.0329(7) 0.0057(6) -0.0054(6) -0.0135(7)
F1 0.115(5) 0.066(4) 0.130(6) -0.014(4) -0.047(4) -0.038(4)
O1 0.096(5) 0.078(4) 0.038(3) -0.007(3) 0.002(3) -0.052(4)
C2 0.039(3) 0.030(3) 0.031(3) -0.003(2) -0.006(2) -0.010(2)
F2 0.060(3) 0.106(5) 0.114(5) -0.012(4) -0.029(3) -0.024(3)
O2 0.077(4) 0.066(4) 0.097(5) 0.043(4) -0.022(4) -0.025(3)
S2 0.0781(17) 0.091(2) 0.101(2) -0.0265(17) -0.0149(15) -0.0221(15)
C3 0.043(3) 0.030(3) 0.037(3) -0.004(2) -0.011(2) -0.009(2)
F3 0.163(7) 0.255(11) 0.054(4) -0.056(5) -0.004(4) -0.112(8)
O3 0.054(3) 0.076(4) 0.074(4) -0.014(3) -0.004(3) -0.009(3)
C4 0.045(3) 0.027(3) 0.035(3) 0.001(2) -0.016(2) -0.013(2)
F4 0.080(4) 0.161(8) 0.134(6) -0.059(6) -0.018(4) -0.039(5)
O4 0.166(10) 0.110(7) 0.140(9) 0.036(6) -0.067(8) -0.060(7)
C5 0.062(4) 0.036(3) 0.040(4) 0.006(3) -0.017(3) -0.008(3)
F5 0.055(3) 0.077(4) 0.231(9) -0.066(5) -0.054(4) 0.001(3)
O5 0.162(8) 0.208(9) 0.232(9) -0.155(8) 0.003(7) -0.039(7)
C6 0.043(3) 0.031(3) 0.027(3) 0.000(2) -0.009(2) -0.016(2)
F6 0.090(5) 0.139(8) 0.189(9) 0.055(7) -0.001(5) -0.024(5)
O6 0.050(4) 0.049(4) 0.218(10) 0.001(5) -0.035(5) -0.008(3)
C7 0.039(3) 0.029(3) 0.029(3) -0.006(2) -0.006(2) -0.015(2)
O7 0.116(6) 0.092(5) 0.079(5) -0.032(4) -0.026(4) -0.027(5)
C8 0.041(3) 0.024(3) 0.031(3) -0.001(2) -0.010(2) -0.012(2)
C9 0.046(3) 0.034(3) 0.029(3) 0.000(2) -0.006(2) -0.015(3)
C10 0.046(4) 0.042(4) 0.035(3) -0.006(3) 0.000(3) -0.013(3)
C11 0.065(5) 0.056(5) 0.044(4) -0.008(3) 0.012(3) -0.013(4)
C12 0.052(4) 0.035(3) 0.042(4) -0.007(3) -0.002(3) -0.002(3)
C13 0.049(4) 0.030(3) 0.033(3) -0.001(2) -0.004(3) -0.004(3)
N14 0.038(2) 0.026(2) 0.024(2) 0.0001(17) -0.0061(18) -0.0086(19)
N15 0.036(2) 0.023(2) 0.030(2) 0.0018(18) -0.0054(19) -0.0074(19)
C16 0.040(3) 0.035(3) 0.038(3) 0.001(2) -0.012(2) -0.013(3)
C17 0.044(3) 0.045(4) 0.040(3) 0.002(3) -0.015(3) -0.008(3)
C18 0.051(4) 0.033(3) 0.039(3) 0.007(3) -0.008(3) -0.008(3)
C19 0.068(5) 0.039(4) 0.058(5) 0.015(3) -0.021(4) -0.010(3)
C20 0.053(4) 0.028(3) 0.034(3) 0.003(2) -0.007(3) -0.017(3)
C21 0.040(3) 0.026(3) 0.030(3) 0.000(2) -0.004(2) -0.011(2)
C22 0.043(3) 0.023(3) 0.031(3) 0.000(2) -0.006(2) -0.014(2)
C23 0.054(4) 0.025(3) 0.047(4) 0.000(2) -0.011(3) -0.015(3)
C24 0.066(5) 0.041(4) 0.051(4) -0.003(3) -0.017(3) -0.029(3)
C25 0.096(7) 0.049(4) 0.082(6) 0.000(4) -0.040(5) -0.041(5)
C26 0.062(4) 0.038(3) 0.054(4) 0.004(3) -0.028(3) -0.023(3)
C27 0.046(3) 0.032(3) 0.043(3) 0.003(2) -0.017(3) -0.013(3)
N28 0.038(2) 0.023(2) 0.032(2) -0.0006(18) -0.0083(19) -0.0124(19)
N29 0.035(2) 0.023(2) 0.026(2) -0.0013(17) -0.0055(18) -0.0104(18)
N30 0.037(2) 0.026(2) 0.028(2) 0.0027(18) -0.0067(19) -0.0164(19)
C31 0.035(3) 0.026(3) 0.031(3) 0.000(2) -0.006(2) -0.015(2)
N32 0.035(2) 0.034(3) 0.030(2) -0.0021(19) -0.0048(19) -0.016(2)
C32 0.042(3) 0.032(3) 0.029(3) 0.002(2) -0.001(2) -0.020(3)
C33 0.051(4) 0.053(4) 0.044(4) -0.012(3) 0.001(3) -0.033(3)
C34 0.046(4) 0.068(5) 0.051(4) -0.008(3) 0.001(3) -0.038(4)
C35 0.056(4) 0.068(5) 0.045(4) -0.010(3) 0.009(3) -0.036(4)
C36 0.064(4) 0.062(5) 0.037(3) -0.016(3) 0.004(3) -0.036(4)
C37 0.048(4) 0.050(4) 0.038(3) -0.008(3) -0.005(3) -0.028(3)
C39 0.037(3) 0.026(3) 0.028(3) 0.000(2) -0.010(2) -0.013(2)
C40 0.034(3) 0.023(2) 0.032(3) -0.001(2) -0.009(2) -0.010(2)
C41 0.035(3) 0.034(3) 0.043(3) -0.004(2) -0.007(2) -0.014(2)
C42 0.039(3) 0.040(3) 0.049(4) -0.002(3) -0.012(3) -0.021(3)
C43 0.031(3) 0.042(3) 0.042(3) 0.002(3) -0.004(2) -0.015(3)
C44 0.034(3) 0.037(3) 0.034(3) 0.001(2) -0.004(2) -0.012(2)
N45 0.032(2) 0.026(2) 0.032(2) 0.0021(18) -0.0050(19) -0.0109(19)
C45 0.063(5) 0.086(6) 0.045(4) -0.012(4) -0.010(4) -0.025(5)
C46 0.069(5) 0.061(5) 0.124(7) -0.019(5) -0.016(5) -0.024(4)

loop_
_atom_type_symbol
_atom_type_description
_atom_type_scat_dispersion_real
_atom_type_scat_dispersion_imag
_atom_type_scat_source
C C 0.0033 0.0016 'International Tables Vol C Tables 4.2.6.8 and 6.1.1.4'
H H 0.0000 0.0000 'International Tables Vol C Tables 4.2.6.8 and 6.1.1.4'
F F 0.0171 0.0103 'International Tables Vol C Tables 4.2.6.8 and 6.1.1.4'
Ir Ir -1.4442 7.9887 'International Tables Vol C Tables 4.2.6.8 and 6.1.1.4'
N N 0.0061 0.0033 'International Tables Vol C Tables 4.2.6.8 and 6.1.1.4'
O O 0.0106 0.0060 'International Tables Vol C Tables 4.2.6.8 and 6.1.1.4'
S S 0.1246 0.1234 'International Tables Vol C Tables 4.2.6.8 and 6.1.1.4'

loop_
_geom_angle_atom_site_label_1
_geom_angle_atom_site_label_2
_geom_angle_atom_site_label_3
_geom_angle
N1 Ir1 N29 95.82(18)
N1 Ir1 N14 79.76(18)
N29 Ir1 N14 170.35(18)
N1 Ir1 N28 95.16(18)
N29 Ir1 N28 100.86(19)
N14 Ir1 N28 88.14(19)
N1 Ir1 N15 173.96(18)
N29 Ir1 N15 87.89(18)
N14 Ir1 N15 97.28(18)
N28 Ir1 N15 79.43(19)
N1 Ir1 N45 88.59(18)
N29 Ir1 N45 78.40(18)
N14 Ir1 N45 92.85(19)
N28 Ir1 N45 176.24(17)
N15 Ir1 N45 96.84(19)
C2 N1 C7 119.6(5)
C2 N1 Ir1 124.7(4)
C7 N1 Ir1 115.6(4)
O3 S1 O2 115.1(4)
O3 S1 O1 113.5(4)
O2 S1 O1 115.1(5)
O3 S1 C45 104.5(4)
O2 S1 C45 104.5(5)
O1 S1 C45 102.0(4)
N1 C2 C3 121.8(5)
N1 C2 H2A 119.1
C3 C2 H2A 119.1
O5 S2 O6 111.4(8)
O5 S2 O4 123.4(10)
O6 S2 O4 105.4(5)
O5 S2 C46 107.8(8)
O6 S2 C46 107.5(6)
O4 S2 C46 100.0(6)
C2 C3 C4 119.2(6)
C2 C3 H3A 120.4
C4 C3 H3A 120.4
C6 C4 C3 117.8(5)
C6 C4 C5 122.5(6)
C3 C4 C5 119.7(6)
C4 C5 H5A 109.5
C4 C5 H5B 109.5
H5A C5 H5B 109.5
C4 C5 H5C 109.5
H5A C5 H5C 109.5
H5B C5 H5C 109.5
C7 C6 C4 120.7(5)
C7 C6 H6A 119.6
C4 C6 H6A 119.6
N1 C7 C6 120.9(5)
N1 C7 C8 114.1(5)
C6 C7 C8 124.9(5)
H7A O7 H7B 126.3
N14 C8 C9 120.4(5)
N14 C8 C7 115.1(5)
C9 C8 C7 124.5(5)
C10 C9 C8 120.2(5)
C10 C9 H9A 119.9
C8 C9 H9A 119.9
C12 C10 C9 117.9(6)
C12 C10 C11 121.2(6)
C9 C10 C11 121.0(6)
C10 C11 H11A 109.5
C10 C11 H11B 109.5
H11A C11 H11B 109.5
C10 C11 H11C 109.5
H11A C11 H11C 109.5
H11B C11 H11C 109.5
C10 C12 C13 120.3(6)
C10 C12 H12A 119.8
C13 C12 H12A 119.8
N14 C13 C12 121.5(6)
N14 C13 H13A 119.3
C12 C13 H13A 119.3
C13 N14 C8 119.7(5)
C13 N14 Ir1 125.2(4)
C8 N14 Ir1 114.9(4)
C16 N15 C21 119.7(5)
C16 N15 Ir1 126.1(4)
C21 N15 Ir1 114.1(4)
N15 C16 C17 121.5(6)
N15 C16 H16A 119.2
C17 C16 H16A 119.2
C18 C17 C16 120.3(6)
C18 C17 H17A 119.9
C16 C17 H17A 119.9
C17 C18 C20 117.5(6)
C17 C18 C19 122.0(7)
C20 C18 C19 120.5(7)
C18 C19 H19A 109.5
C18 C19 H19B 109.5
H19A C19 H19B 109.5
C18 C19 H19C 109.5
H19A C19 H19C 109.5
H19B C19 H19C 109.5
C21 C20 C18 120.5(6)
C21 C20 H20A 119.8
C18 C20 H20A 119.8
N15 C21 C20 120.5(5)
N15 C21 C22 115.9(5)
C20 C21 C22 123.6(5)
N28 C22 C23 121.2(5)
N28 C22 C21 114.6(5)
C23 C22 C21 124.1(5)
C22 C23 C24 120.8(6)
C22 C23 H23A 119.6
C24 C23 H23A 119.6
C26 C24 C23 116.6(6)
C26 C24 C25 122.2(7)
C23 C24 C25 121.2(7)
C24 C25 H25A 109.5
C24 C25 H25B 109.5
H25A C25 H25B 109.5
C24 C25 H25C 109.5
H25A C25 H25C 109.5
H25B C25 H25C 109.5
C24 C26 C27 121.2(6)
C24 C26 H26A 119.4
C27 C26 H26A 119.4
N28 C27 C26 121.9(6)
N28 C27 H27A 119.1
C26 C27 H27A 119.1
C27 N28 C22 118.3(5)
C27 N28 Ir1 125.7(4)
C22 N28 Ir1 115.5(4)
C39 N29 N30 108.5(4)
C39 N29 Ir1 115.6(4)
N30 N29 Ir1 136.0(4)
N29 N30 C31 103.0(4)
N30 C31 N32 114.6(5)
N30 C31 C32 123.8(5)
N32 C31 C32 121.6(5)
C39 N32 C31 101.4(5)
C37 C32 C33 118.4(6)
C37 C32 C31 119.5(5)
C33 C32 C31 122.1(6)
C34 C33 C32 120.1(6)
C34 C33 H33A 120.0
C32 C33 H33A 120.0
C35 C34 C33 120.3(6)
C35 C34 H34A 119.8
C33 C34 H34A 119.8
C36 C35 C34 120.2(7)
C36 C35 H35A 119.9
C34 C35 H35A 119.9
C35 C36 C37 119.8(7)
C35 C36 H36A 120.1
C37 C36 H36A 120.1
C36 C37 C32 121.2(6)
C36 C37 H37A 119.4
C32 C37 H37A 119.4
N32 C39 N29 112.4(5)
N32 C39 C40 130.3(5)
N29 C39 C40 117.3(5)
N45 C40 C41 121.9(5)
N45 C40 C39 112.9(5)
C41 C40 C39 125.3(5)
C40 C41 C42 118.9(6)
C40 C41 H41A 120.5
C42 C41 H41A 120.5
C43 C42 C41 119.3(6)
C43 C42 H42A 120.4
C41 C42 H42A 120.4
C42 C43 C44 119.7(6)
C42 C43 H43A 120.1
C44 C43 H43A 120.1
N45 C44 C43 121.7(6)
N45 C44 H44A 119.1
C43 C44 H44A 119.1
C44 N45 C40 118.5(5)
C44 N45 Ir1 125.6(4)
C40 N45 Ir1 115.9(4)
F3 C45 F1 107.3(9)
F3 C45 F2 108.3(8)
F1 C45 F2 105.8(8)
F3 C45 S1 112.0(7)
F1 C45 S1 111.3(6)
F2 C45 S1 111.8(7)
F4 C46 F6 103.8(12)
F4 C46 F5 107.1(9)
F6 C46 F5 106.2(9)
F4 C46 S2 115.4(8)
F6 C46 S2 114.5(8)
F5 C46 S2 109.2(9)
C48 C47 C52 118.5
C48 C47 C53 120.0
C52 C47 C53 121.5
C47 C48 C49 119.5
C47 C48 H48A 120.2
C49 C48 H48A 120.2
C50 C49 C48 120.5
C50 C49 H49A 119.8
C48 C49 H49A 119.8
C51 C50 C49 119.4
C51 C50 H50A 120.3
C49 C50 H50A 120.3
C50 C51 C52 119.9
C50 C51 H51A 120.0
C52 C51 H51A 120.0
C51 C52 C47 122.2
C51 C52 H52A 118.9
C47 C52 H52A 118.9
C47 C53 H53A 109.5
C47 C53 H53B 109.5
H53A C53 H53B 109.5
C47 C53 H53C 109.5
H53A C53 H53C 109.5
H53B C53 H53C 109.5

loop_
_geom_bond_atom_site_label_1
_geom_bond_atom_site_label_2
_geom_bond_distance
Ir1 N1 2.033(5)
Ir1 N29 2.035(5)
Ir1 N14 2.041(5)
Ir1 N28 2.041(5)
Ir1 N15 2.054(4)
Ir1 N45 2.069(5)
N1 C2 1.336(8)
N1 C7 1.363(7)
S1 O3 1.418(6)
S1 O2 1.419(6)
S1 O1 1.426(5)
S1 C45 1.818(9)
F1 C45 1.329(11)
C2 C3 1.381(8)
C2 H2A 0.9500
F2 C45 1.333(11)
S2 O5 1.242(12)
S2 O6 1.405(8)
S2 O4 1.484(10)
S2 C46 1.728(12)
C3 C4 1.409(9)
C3 H3A 0.9500
F3 C45 1.290(10)
C4 C6 1.379(9)
C4 C5 1.498(8)
F4 C46 1.307(12)
C5 H5A 0.9800
C5 H5B 0.9800
C5 H5C 0.9800
F5 C46 1.357(12)
C6 C7 1.369(8)
C6 H6A 0.9500
F6 C46 1.315(13)
C7 C8 1.479(8)
O7 H7A 0.8548
O7 H7B 0.8591
C8 N14 1.358(7)
C8 C9 1.392(8)
C9 C10 1.391(9)
C9 H9A 0.9500
C10 C12 1.378(9)
C10 C11 1.513(9)
C11 H11A 0.9800
C11 H11B 0.9800
C11 H11C 0.9800
C12 C13 1.383(9)
C12 H12A 0.9500
C13 N14 1.340(8)
C13 H13A 0.9500
N15 C16 1.332(8)
N15 C21 1.358(7)
C16 C17 1.382(9)
C16 H16A 0.9500
C17 C18 1.382(10)
C17 H17A 0.9500
C18 C20 1.390(9)
C18 C19 1.497(9)
C19 H19A 0.9800
C19 H19B 0.9800
C19 H19C 0.9800
C20 C21 1.383(8)
C20 H20A 0.9500
C21 C22 1.459(8)
C22 N28 1.347(7)
C22 C23 1.389(8)
C23 C24 1.390(10)
C23 H23A 0.9500
C24 C26 1.371(10)
C24 C25 1.502(9)
C25 H25A 0.9800
C25 H25B 0.9800
C25 H25C 0.9800
C26 C27 1.378(9)
C26 H26A 0.9500
C27 N28 1.347(8)
C27 H27A 0.9500
N29 C39 1.340(7)
N29 N30 1.349(6)
N30 C31 1.351(7)
C31 N32 1.354(7)
C31 C32 1.466(8)
N32 C39 1.332(7)
C32 C37 1.388(9)
C32 C33 1.404(8)
C33 C34 1.387(10)
C33 H33A 0.9500
C34 C35 1.379(11)
C34 H34A 0.9500
C35 C36 1.378(10)
C35 H35A 0.9500
C36 C37 1.382(10)
C36 H36A 0.9500
C37 H37A 0.9500
C39 C40 1.449(8)
C40 N45 1.364(7)
C40 C41 1.381(8)
C41 C42 1.391(9)
C41 H41A 0.9500
C42 C43 1.373(10)
C42 H42A 0.9500
C43 C44 1.381(9)
C43 H43A 0.9500
C44 N45 1.354(7)
C44 H44A 0.9500
C47 C48 1.3726
C47 C52 1.3735
C47 C53 1.5042
C48 C49 1.3907
C48 H48A 0.9500
C49 C50 1.3863
C49 H49A 0.9500
C50 C51 1.3491
C50 H50A 0.9500
C51 C52 1.3663
C51 H51A 0.9500
C52 H52A 0.9500
C53 H53A 0.9800
C53 H53B 0.9800
C53 H53C 0.9800

loop_
_geom_hbond_atom_site_label_D
_geom_hbond_atom_site_label_H
_geom_hbond_atom_site_label_A
_geom_hbond_distance_DH
_geom_hbond_distance_HA
_geom_hbond_distance_DA
_geom_hbond_angle_DHA
O7 H7A O1 0.85 1.93 2.788(9) 179.0
O7 H7B O4 0.86 2.01 2.872(14) 179.3

loop_
_geom_torsion_atom_site_label_1
_geom_torsion_atom_site_label_2
_geom_torsion_atom_site_label_3
_geom_torsion_atom_site_label_4
_geom_torsion
N29 Ir1 N1 C2 -16.5(5)
N14 Ir1 N1 C2 172.1(5)
N28 Ir1 N1 C2 85.0(5)
N45 Ir1 N1 C2 -94.7(5)
N29 Ir1 N1 C7 166.1(4)
N14 Ir1 N1 C7 -5.2(4)
N28 Ir1 N1 C7 -92.4(4)
N45 Ir1 N1 C7 87.9(4)
C7 N1 C2 C3 -1.3(8)
Ir1 N1 C2 C3 -178.5(4)
N1 C2 C3 C4 -1.2(9)
C2 C3 C4 C6 2.0(9)
C2 C3 C4 C5 -178.1(6)
C3 C4 C6 C7 -0.4(8)
C5 C4 C6 C7 179.8(6)
C2 N1 C7 C6 3.0(8)
Ir1 N1 C7 C6 -179.5(4)
C2 N1 C7 C8 -174.3(5)
Ir1 N1 C7 C8 3.2(6)
C4 C6 C7 N1 -2.1(8)
C4 C6 C7 C8 174.8(5)
N1 C7 C8 N14 2.4(7)
C6 C7 C8 N14 -174.8(5)
N1 C7 C8 C9 -177.8(5)
C6 C7 C8 C9 5.0(9)
N14 C8 C9 C10 2.0(9)
C7 C8 C9 C10 -177.8(6)
C8 C9 C10 C12 -0.1(10)
C8 C9 C10 C11 -179.6(7)
C9 C10 C12 C13 -1.0(11)
C11 C10 C12 C13 178.6(7)
C10 C12 C13 N14 0.1(11)
C12 C13 N14 C8 1.9(10)
C12 C13 N14 Ir1 -174.0(5)
C9 C8 N14 C13 -2.9(8)
C7 C8 N14 C13 176.9(5)
C9 C8 N14 Ir1 173.4(4)
C7 C8 N14 Ir1 -6.8(6)
N1 Ir1 N14 C13 -177.4(5)
N28 Ir1 N14 C13 -81.8(5)
N15 Ir1 N14 C13 -2.7(5)
N45 Ir1 N14 C13 94.6(5)
N1 Ir1 N14 C8 6.5(4)
N28 Ir1 N14 C8 102.1(4)
N15 Ir1 N14 C8 -178.8(4)
N45 Ir1 N14 C8 -81.5(4)
N29 Ir1 N15 C16 -73.2(5)
N14 Ir1 N15 C16 98.6(5)
N28 Ir1 N15 C16 -174.6(5)
N45 Ir1 N15 C16 4.9(5)
N29 Ir1 N15 C21 103.6(4)
N14 Ir1 N15 C21 -84.6(4)
N28 Ir1 N15 C21 2.2(4)
N45 Ir1 N15 C21 -178.3(4)
C21 N15 C16 C17 2.4(9)
Ir1 N15 C16 C17 179.1(5)
N15 C16 C17 C18 -1.0(10)
C16 C17 C18 C20 -1.2(10)
C16 C17 C18 C19 176.4(7)
C17 C18 C20 C21 2.1(10)
C19 C18 C20 C21 -175.6(7)
C16 N15 C21 C20 -1.5(9)
Ir1 N15 C21 C20 -178.6(5)
C16 N15 C21 C22 177.9(5)
Ir1 N15 C21 C22 0.8(6)
C18 C20 C21 N15 -0.7(10)
C18 C20 C21 C22 179.9(6)
N15 C21 C22 N28 -5.2(8)
C20 C21 C22 N28 174.2(6)
N15 C21 C22 C23 173.2(6)
C20 C21 C22 C23 -7.4(10)
N28 C22 C23 C24 -0.7(10)
C21 C22 C23 C24 -178.9(6)
C22 C23 C24 C26 -1.0(11)
C22 C23 C24 C25 178.5(7)
C23 C24 C26 C27 1.7(12)
C25 C24 C26 C27 -177.8(8)
C24 C26 C27 N28 -0.8(12)
C26 C27 N28 C22 -0.9(10)
C26 C27 N28 Ir1 171.3(5)
C23 C22 N28 C27 1.6(9)
C21 C22 N28 C27 -180.0(5)
C23 C22 N28 Ir1 -171.4(5)
C21 C22 N28 Ir1 7.0(7)
N1 Ir1 N28 C27 -0.3(5)
N29 Ir1 N28 C27 96.7(5)
N14 Ir1 N28 C27 -79.8(5)
N15 Ir1 N28 C27 -177.6(5)
N1 Ir1 N28 C22 172.2(4)
N29 Ir1 N28 C22 -90.9(4)
N14 Ir1 N28 C22 92.6(4)
N15 Ir1 N28 C22 -5.1(4)
N1 Ir1 N29 C39 -88.2(4)
N28 Ir1 N29 C39 175.4(4)
N15 Ir1 N29 C39 96.6(4)
N45 Ir1 N29 C39 -0.8(4)
N1 Ir1 N29 N30 91.9(5)
N28 Ir1 N29 N30 -4.5(5)
N15 Ir1 N29 N30 -83.3(5)
N45 Ir1 N29 N30 179.2(5)
C39 N29 N30 C31 -0.2(6)
Ir1 N29 N30 C31 179.8(4)
N29 N30 C31 N32 0.1(6)
N29 N30 C31 C32 -179.5(5)
N30 C31 N32 C39 0.1(6)
C32 C31 N32 C39 179.6(5)
N30 C31 C32 C37 173.1(6)
N32 C31 C32 C37 -6.4(9)
N30 C31 C32 C33 -9.2(9)
N32 C31 C32 C33 171.2(6)
C37 C32 C33 C34 0.6(10)
C31 C32 C33 C34 -177.1(7)
C32 C33 C34 C35 0.0(12)
C33 C34 C35 C36 -0.3(13)
C34 C35 C36 C37 0.0(13)
C35 C36 C37 C32 0.6(12)
C33 C32 C37 C36 -0.9(10)
C31 C32 C37 C36 176.8(6)
C31 N32 C39 N29 -0.2(6)
C31 N32 C39 C40 179.3(6)
N30 N29 C39 N32 0.2(6)
Ir1 N29 C39 N32 -179.7(4)
N30 N29 C39 C40 -179.3(5)
Ir1 N29 C39 C40 0.7(6)
N32 C39 C40 N45 -179.5(5)
N29 C39 C40 N45 0.0(7)
N32 C39 C40 C41 1.2(10)
N29 C39 C40 C41 -179.3(5)
N45 C40 C41 C42 0.6(9)
C39 C40 C41 C42 179.9(6)
C40 C41 C42 C43 0.5(9)
C41 C42 C43 C44 -1.4(10)
C42 C43 C44 N45 1.3(9)
C43 C44 N45 C40 -0.1(8)
C43 C44 N45 Ir1 -179.6(4)
C41 C40 N45 C44 -0.8(8)
C39 C40 N45 C44 179.8(5)
C41 C40 N45 Ir1 178.7(4)
C39 C40 N45 Ir1 -0.7(6)
N1 Ir1 N45 C44 -83.5(5)
N29 Ir1 N45 C44 -179.7(5)
N14 Ir1 N45 C44 -3.8(5)
N15 Ir1 N45 C44 93.9(5)
N1 Ir1 N45 C40 97.0(4)
N29 Ir1 N45 C40 0.8(4)
N14 Ir1 N45 C40 176.7(4)
N15 Ir1 N45 C40 -85.6(4)
O3 S1 C45 F3 57.6(9)
O2 S1 C45 F3 -63.7(9)
O1 S1 C45 F3 176.1(8)
O3 S1 C45 F1 -62.5(7)
O2 S1 C45 F1 176.1(7)
O1 S1 C45 F1 55.9(7)
O3 S1 C45 F2 179.4(6)
O2 S1 C45 F2 58.0(7)
O1 S1 C45 F2 -62.2(7)
O5 S2 C46 F4 -177.6(12)
O6 S2 C46 F4 62.2(10)
O4 S2 C46 F4 -47.6(11)
O5 S2 C46 F6 62.0(13)
O6 S2 C46 F6 -58.1(10)
O4 S2 C46 F6 -167.9(10)
O5 S2 C46 F5 -56.9(12)
O6 S2 C46 F5 -177.1(6)
O4 S2 C46 F5 73.2(8)
C52 C47 C48 C49 0.2
C53 C47 C48 C49 178.3
C47 C48 C49 C50 -0.7
C48 C49 C50 C51 1.0
C49 C50 C51 C52 -0.9
C50 C51 C52 C47 0.4
C48 C47 C52 C51 0.0
C53 C47 C52 C51 -178.1
